data_4301040
loop_
_publ_author_name
'Kerry A. Clark'
'T. Adrian George'

_publ_contact_author_address
;
Department of Chemistry
University of Nebraska-Lincoln, Lincoln, NE 68588-0304
;
_publ_contact_author_email tageorge@unlserve.unl.edu
_publ_contact_author_name 'George, T. Adrian'
_publ_contact_author_phone 1(402)4723513
_publ_section_title
;
Trigonal Bipyramidal Tin(IV) Complexes Containing Tetradentate Tripodal
Tristhiolatophosphine Ligands: Synthesis, Characterization, Crystal
Structure and Transmetalation Reactions
;
_journal_name_full 'Inorganic Chemistry'
_journal_page_first 416
_journal_page_last 422
_journal_paper_doi 10.1021/ic049328+
_journal_volume 44
_journal_year 2005
_chemical_formula_moiety 'C33 H41 P S3 Si3 Sn'
_chemical_formula_sum 'C33 H41 P S3 Si3 Sn'
_chemical_formula_weight 767.77
_chemical_name_common Phenyl[tris(2-thio-3-trimethylsilylphenyl-k3S)phosphine-kP]tin
_space_group_IT_number 2
_space_group_name_Hall '-P 1'
_space_group_name_H-M_alt 'P -1'
_symmetry_cell_setting triclinic
_symmetry_space_group_name_Hall '-P 1'
_symmetry_space_group_name_H-M 'P -1'
_cell_angle_alpha 112.86(3)
_cell_angle_beta 107.21(3)
_cell_angle_gamma 90.75(3)
_cell_formula_units_Z 2
_cell_length_a 10.111(2)
_cell_length_b 14.737(3)
_cell_length_c 15.342(3)
_cell_measurement_temperature 293(2)
_cell_volume 1990.8(7)
_diffrn_ambient_temperature 293(2)
_exptl_crystal_density_diffrn 1.281
_cod_depositor_comments
;
The following automatic conversions were performed:
'_symmetry_cell_setting' value 'Triclinic' changed to 'triclinic'
according to '/home/saulius/struct/CIF-dictionaries/cif_core.dic'
dictionary named 'cif_core.dic' version 2.4.1 from 2010-06-29.

Automatic conversion script
Id: cif_fix_enum 1527 2010-12-29 10:47:43Z saulius 
;
_cod_database_code 4301040

loop_
_symmetry_equiv_pos_as_xyz
'x, y, z'
'-x, -y, -z'

loop_
_atom_site_label
_atom_site_type_symbol
_atom_site_fract_x
_atom_site_fract_y
_atom_site_fract_z
_atom_site_U_iso_or_equiv
_atom_site_adp_type
_atom_site_occupancy
_atom_site_symmetry_multiplicity
_atom_site_calc_flag
_atom_site_refinement_flags
_atom_site_disorder_assembly
_atom_site_disorder_group
Sn1 Sn 0.37644(2) 0.370740(19) 0.735370(19) 0.04468(18) Uani 1 1 d . . .
P1 P 0.12180(10) 0.30245(7) 0.64289(7) 0.0403(2) Uani 1 1 d . . .
S1 S 0.37652(16) 0.30460(13) 0.55799(10) 0.0762(5) Uani 1 1 d . . .
C11 C 0.2404(5) 0.2002(4) 0.4999(3) 0.0484(9) Uani 1 1 d . . .
C12 C 0.1201(5) 0.2002(3) 0.5295(3) 0.0435(8) Uani 1 1 d . . .
C13 C 0.0136(5) 0.1182(3) 0.4787(3) 0.0488(9) Uani 1 1 d . . .
H13 H -0.0640 0.1184 0.4995 0.059 Uiso 1 1 calc R . .
C14 C 0.0238(6) 0.0375(3) 0.3983(4) 0.0564(11) Uani 1 1 d . . .
H14 H -0.0483 -0.0160 0.3627 0.068 Uiso 1 1 calc R . .
C15 C 0.1429(6) 0.0366(4) 0.3706(4) 0.0607(12) Uani 1 1 d . . .
H15 H 0.1493 -0.0194 0.3172 0.073 Uiso 1 1 calc R . .
C16 C 0.2546(5) 0.1158(4) 0.4192(3) 0.0595(11) Uani 1 1 d . . .
Si1 Si 0.4074(2) 0.1077(3) 0.3701(2) 0.1299(13) Uani 1 1 d . . .
C1A C 0.4203(13) 0.2089(17) 0.3246(10) 0.190(9) Uani 1 1 d . . .
H1A1 H 0.3325 0.2056 0.2764 0.284 Uiso 1 1 calc R . .
H1A2 H 0.4924 0.1997 0.2942 0.284 Uiso 1 1 calc R . .
H1A3 H 0.4427 0.2728 0.3803 0.284 Uiso 1 1 calc R . .
C1B C 0.5794(13) 0.114(2) 0.4664(18) 0.207(10) Uani 1 1 d . . .
H1B1 H 0.6533 0.1097 0.4381 0.311 Uiso 1 1 calc R . .
H1B2 H 0.5741 0.0602 0.4859 0.311 Uiso 1 1 calc R . .
H1B3 H 0.5980 0.1763 0.5239 0.311 Uiso 1 1 calc R . .
C1C C 0.3675(19) -0.015(2) 0.258(2) 0.31(2) Uani 1 1 d . . .
H1C1 H 0.2799 -0.0182 0.2097 0.470 Uiso 1 1 calc R . .
H1C2 H 0.3615 -0.0684 0.2788 0.470 Uiso 1 1 calc R . .
H2C3 H 0.4406 -0.0216 0.2289 0.470 Uiso 1 1 calc R . .
S2 S 0.26861(12) 0.52707(8) 0.79351(9) 0.0585(3) Uani 1 1 d . . .
C21 C 0.1035(4) 0.5019(3) 0.6972(3) 0.0414(8) Uani 1 1 d . . .
C22 C 0.0363(4) 0.4039(3) 0.6277(3) 0.0420(8) Uani 1 1 d . . .
C23 C -0.0917(5) 0.3895(4) 0.5511(4) 0.0567(10) Uani 1 1 d . . .
H23 H -0.1341 0.3255 0.5051 0.068 Uiso 1 1 calc R . .
C24 C -0.1538(5) 0.4712(5) 0.5446(4) 0.0639(12) Uani 1 1 d . . .
H24 H -0.2379 0.4620 0.4943 0.077 Uiso 1 1 calc R . .
C25 C -0.0897(5) 0.5670(4) 0.6138(4) 0.0565(11) Uani 1 1 d . . .
H25 H -0.1333 0.6208 0.6089 0.068 Uiso 1 1 calc R . .
C26 C 0.0390(4) 0.5854(3) 0.6911(3) 0.0442(8) Uani 1 1 d . . .
Si2 Si 0.12090(15) 0.71977(9) 0.77882(10) 0.0506(3) Uani 1 1 d . . .
C2A C 0.2766(7) 0.7512(5) 0.7491(5) 0.0738(15) Uani 1 1 d . . .
H2A1 H 0.2499 0.7378 0.6793 0.111 Uiso 1 1 calc R . .
H2A2 H 0.3471 0.7115 0.7642 0.111 Uiso 1 1 calc R . .
H2A3 H 0.3132 0.8204 0.7885 0.111 Uiso 1 1 calc R . .
C2B C 0.1657(9) 0.7434(5) 0.9143(5) 0.0786(17) Uani 1 1 d . . .
H2B1 H 0.0832 0.7264 0.9267 0.118 Uiso 1 1 calc R . .
H2B2 H 0.2016 0.8125 0.9552 0.118 Uiso 1 1 calc R . .
H2B3 H 0.2352 0.7035 0.9303 0.118 Uiso 1 1 calc R . .
C2C C -0.0106(10) 0.8033(6) 0.7550(7) 0.092(2) Uani 1 1 d . . .
H2C1 H -0.0917 0.7881 0.7700 0.139 Uiso 1 1 calc R . .
H2C2 H -0.0373 0.7930 0.6860 0.139 Uiso 1 1 calc R . .
H2C3 H 0.0299 0.8714 0.7968 0.139 Uiso 1 1 calc R . .
S3 S 0.34876(12) 0.23871(11) 0.79728(12) 0.0635(3) Uani 1 1 d . . .
C31 C 0.1698(4) 0.2353(3) 0.7922(3) 0.0397(7) Uani 1 1 d . . .
C32 C 0.0661(4) 0.2632(3) 0.7254(3) 0.0404(8) Uani 1 1 d . . .
C33 C -0.0694(4) 0.2689(4) 0.7302(3) 0.0498(9) Uani 1 1 d . . .
H33 H -0.1350 0.2899 0.6878 0.060 Uiso 1 1 calc R . .
C34 C -0.1054(5) 0.2430(4) 0.7993(4) 0.0585(11) Uani 1 1 d . . .
H34 H -0.1942 0.2486 0.8050 0.070 Uiso 1 1 calc R . .
C35 C -0.0076(5) 0.2087(4) 0.8591(4) 0.0554(10) Uani 1 1 d . . .
H35 H -0.0355 0.1870 0.9012 0.067 Uiso 1 1 calc R . .
C36 C 0.1319(4) 0.2048(3) 0.8599(3) 0.0434(8) Uani 1 1 d . . .
Si3 Si 0.25732(17) 0.15939(11) 0.94917(11) 0.0589(3) Uani 1 1 d . . .
C3A C 0.3354(12) 0.0526(6) 0.8786(8) 0.100(3) Uani 1 1 d . . .
H3A1 H 0.2620 0.0004 0.8286 0.150 Uiso 1 1 calc R . .
H3A2 H 0.3942 0.0283 0.9239 0.150 Uiso 1 1 calc R . .
H3A3 H 0.3901 0.0743 0.8468 0.150 Uiso 1 1 calc R . .
C3B C 0.1504(13) 0.1035(11) 1.0038(9) 0.123(4) Uani 1 1 d . . .
H3B1 H 0.1074 0.1543 1.0428 0.185 Uiso 1 1 calc R . .
H3B2 H 0.2105 0.0761 1.0457 0.185 Uiso 1 1 calc R . .
H3B3 H 0.0792 0.0517 0.9505 0.185 Uiso 1 1 calc R . .
C3C C 0.3970(11) 0.2642(8) 1.0478(7) 0.114(3) Uani 1 1 d . . .
H3C1 H 0.3542 0.3181 1.0828 0.171 Uiso 1 1 calc R . .
H3C2 H 0.4521 0.2868 1.0168 0.171 Uiso 1 1 calc R . .
H3C3 H 0.4562 0.2412 1.0943 0.171 Uiso 1 1 calc R . .
C1 C 0.5939(4) 0.4373(3) 0.8177(3) 0.0412(8) Uani 1 1 d . . .
C2 C 0.6711(5) 0.4657(4) 0.7700(4) 0.0571(11) Uani 1 1 d . . .
H2 H 0.6332 0.4517 0.7023 0.069 Uiso 1 1 calc R . .
C3 C 0.8064(6) 0.5154(5) 0.8243(5) 0.0698(14) Uani 1 1 d . . .
H3 H 0.8609 0.5325 0.7921 0.084 Uiso 1 1 calc R . .
C4 C 0.8606(5) 0.5396(4) 0.9257(5) 0.0673(14) Uani 1 1 d . . .
H4 H 0.9499 0.5754 0.9620 0.081 Uiso 1 1 calc R . .
C5 C 0.7835(6) 0.5110(5) 0.9735(4) 0.0682(14) Uani 1 1 d . . .
H5 H 0.8210 0.5263 1.0415 0.082 Uiso 1 1 calc R . .
C6 C 0.6484(5) 0.4590(4) 0.9190(4) 0.0555(10) Uani 1 1 d . . .
H6 H 0.5954 0.4390 0.9504 0.067 Uiso 1 1 calc R . .

loop_
_atom_site_aniso_label
_atom_site_aniso_U_11
_atom_site_aniso_U_22
_atom_site_aniso_U_33
_atom_site_aniso_U_23
_atom_site_aniso_U_13
_atom_site_aniso_U_12
Sn1 0.0359(2) 0.0484(2) 0.0483(2) 0.01824(13) 0.01425(12) -0.00072(11)
P1 0.0373(5) 0.0414(5) 0.0393(5) 0.0127(4) 0.0138(4) -0.0019(3)
S1 0.0690(8) 0.0946(10) 0.0543(6) 0.0131(6) 0.0305(6) -0.0294(7)
C11 0.044(2) 0.060(2) 0.0369(18) 0.0152(17) 0.0130(16) -0.0014(17)
C12 0.046(2) 0.0446(19) 0.0380(18) 0.0142(15) 0.0154(15) -0.0006(16)
C13 0.051(2) 0.048(2) 0.045(2) 0.0176(17) 0.0154(17) -0.0058(17)
C14 0.065(3) 0.043(2) 0.050(2) 0.0126(17) 0.013(2) -0.0071(19)
C15 0.071(3) 0.052(2) 0.045(2) 0.0069(18) 0.015(2) 0.013(2)
C16 0.052(2) 0.078(3) 0.042(2) 0.017(2) 0.0162(18) 0.013(2)
Si1 0.0541(10) 0.187(3) 0.0935(14) -0.0118(16) 0.0426(10) 0.0035(13)
C1A 0.109(8) 0.37(3) 0.122(8) 0.117(13) 0.066(7) -0.035(11)
C1B 0.067(6) 0.29(3) 0.23(2) 0.089(19) 0.035(8) 0.056(10)
C1C 0.150(13) 0.30(3) 0.28(2) -0.16(2) 0.163(16) -0.063(15)
S2 0.0487(6) 0.0457(5) 0.0556(6) 0.0096(4) -0.0031(4) 0.0061(4)
C21 0.0387(18) 0.049(2) 0.0408(18) 0.0229(16) 0.0136(15) 0.0069(15)
C22 0.0368(18) 0.050(2) 0.0380(17) 0.0192(15) 0.0101(15) -0.0002(15)
C23 0.047(2) 0.063(3) 0.047(2) 0.0191(19) 0.0031(18) 0.0004(19)
C24 0.047(2) 0.082(3) 0.054(3) 0.032(2) -0.0010(19) 0.009(2)
C25 0.052(2) 0.071(3) 0.057(2) 0.037(2) 0.017(2) 0.018(2)
C26 0.0429(19) 0.051(2) 0.048(2) 0.0274(17) 0.0172(16) 0.0084(16)
Si2 0.0580(7) 0.0481(6) 0.0535(6) 0.0246(5) 0.0240(5) 0.0129(5)
C2A 0.075(4) 0.071(3) 0.076(3) 0.032(3) 0.025(3) -0.011(3)
C2B 0.107(5) 0.073(4) 0.058(3) 0.021(3) 0.038(3) 0.033(3)
C2C 0.105(5) 0.067(4) 0.107(5) 0.043(4) 0.025(4) 0.039(4)
S3 0.0430(5) 0.0768(8) 0.1003(9) 0.0590(7) 0.0335(6) 0.0188(5)
C31 0.0390(18) 0.0351(16) 0.0415(18) 0.0097(14) 0.0165(15) -0.0003(13)
C32 0.0399(18) 0.0405(18) 0.0361(17) 0.0094(14) 0.0150(14) -0.0019(14)
C33 0.0371(19) 0.061(2) 0.046(2) 0.0170(18) 0.0138(16) 0.0018(17)
C34 0.039(2) 0.077(3) 0.066(3) 0.028(2) 0.028(2) 0.004(2)
C35 0.055(2) 0.064(3) 0.050(2) 0.0197(19) 0.027(2) -0.001(2)
C36 0.048(2) 0.0395(18) 0.0377(17) 0.0077(14) 0.0178(15) -0.0007(15)
Si3 0.0673(8) 0.0613(7) 0.0589(7) 0.0321(6) 0.0251(6) 0.0181(6)
C3A 0.143(7) 0.073(4) 0.128(6) 0.061(4) 0.077(6) 0.050(5)
C3B 0.138(8) 0.180(11) 0.132(8) 0.120(9) 0.078(7) 0.058(8)
C3C 0.105(6) 0.098(5) 0.091(5) 0.026(4) -0.018(5) 0.026(5)
C1 0.0382(18) 0.0393(17) 0.047(2) 0.0163(15) 0.0178(15) 0.0078(14)
C2 0.044(2) 0.071(3) 0.053(2) 0.023(2) 0.0167(19) -0.003(2)
C3 0.044(2) 0.085(4) 0.087(4) 0.037(3) 0.029(3) -0.007(2)
C4 0.035(2) 0.068(3) 0.082(4) 0.020(3) 0.011(2) -0.001(2)
C5 0.049(3) 0.082(4) 0.053(3) 0.019(2) 0.001(2) 0.002(2)
C6 0.049(2) 0.067(3) 0.056(2) 0.029(2) 0.0203(19) 0.009(2)

loop_
_geom_bond_atom_site_label_1
_geom_bond_atom_site_label_2
_geom_bond_distance
_geom_bond_site_symmetry_2
_geom_bond_publ_flag
Sn1 C1 2.175(4) . ?
Sn1 S1 2.5093(14) . ?
Sn1 P1 2.5132(14) . ?
Sn1 S2 2.5172(14) . ?
Sn1 S3 2.5190(13) . ?
P1 C22 1.795(4) . ?
P1 C32 1.799(4) . ?
P1 C12 1.801(4) . ?
S1 C11 1.792(5) . ?
C11 C12 1.419(6) . ?
C11 C16 1.419(7) . ?
C12 C13 1.402(6) . ?
C13 C14 1.373(7) . ?
C14 C15 1.389(8) . ?
C15 C16 1.409(8) . ?
C16 Si1 1.896(6) . ?
Si1 C1C 1.883(15) . ?
Si1 C1A 1.89(2) . ?
Si1 C1B 1.892(16) . ?
S2 C21 1.790(4) . ?
C21 C26 1.422(6) . ?
C21 C22 1.426(6) . ?
C22 C23 1.415(6) . ?
C23 C24 1.388(8) . ?
C24 C25 1.394(9) . ?
C25 C26 1.415(6) . ?
C26 Si2 1.910(5) . ?
Si2 C2A 1.863(6) . ?
Si2 C2C 1.876(6) . ?
Si2 C2B 1.877(6) . ?
S3 C31 1.787(4) . ?
C31 C36 1.422(6) . ?
C31 C32 1.422(6) . ?
C32 C33 1.396(6) . ?
C33 C34 1.392(7) . ?
C34 C35 1.382(8) . ?
C35 C36 1.409(7) . ?
C36 Si3 1.908(5) . ?
Si3 C3A 1.867(8) . ?
Si3 C3C 1.880(10) . ?
Si3 C3B 1.897(9) . ?
C1 C2 1.373(6) . ?
C1 C6 1.388(7) . ?
C2 C3 1.389(7) . ?
C3 C4 1.382(10) . ?
C4 C5 1.375(10) . ?
C5 C6 1.397(8) . ?
